data_7101423
loop_
_publ_author_name
'G. Parkin'
'Victoria K. Landry'
'Luciano Marchio'
'Jonathan G. Melnick'
'Mao Minoura'
'Keliang Pang'

_publ_section_title
;
Synthesis and Structural Characterization of
Tris(2-seleno-1-mesitylimidazolyl)hydroborato Complexes: A New Type of
Strongly Electron Donating Tripodal Selenium Ligand
;
_journal_issue 38
_journal_name_full 'Chemical Communications'
_journal_paper_doi 10.1039/b608078b
_journal_year 2006
_chemical_formula_sum 'C84 H98 B2 Cu2 N18 S6'
_chemical_formula_weight 1700.86
_chemical_name_common CuTm
_chemical_name_systematic
;
?
;
_space_group_IT_number 2
_symmetry_cell_setting triclinic
_symmetry_space_group_name_Hall '-P 1'
_symmetry_space_group_name_H-M 'P -1'
_atom_sites_solution_hydrogens geom
_atom_sites_solution_primary direct
_atom_sites_solution_secondary difmap
_audit_creation_method SHELXL-97
_cell_angle_alpha 70.472(4)
_cell_angle_beta 83.347(3)
_cell_angle_gamma 64.730(3)
_cell_formula_units_Z 1
_cell_length_a 12.835(2)
_cell_length_b 13.514(2)
_cell_length_c 15.052(2)
_cell_measurement_temperature 243(2)
_cell_volume 2224.1(6)
_computing_cell_refinement 'Bruker SMART'
_computing_data_collection 'Bruker SMART'
_computing_data_reduction 'Bruker SHELXTL'
_computing_molecular_graphics 'Bruker SHELXTL'
_computing_publication_material 'Bruker SHELXTL'
_computing_structure_refinement 'SHELXL-97 (Sheldrick, 1997)'
_computing_structure_solution 'SHELXS-97 (Sheldrick, 1990)'
_diffrn_ambient_temperature 243(2)
_diffrn_measured_fraction_theta_full 0.947
_diffrn_measured_fraction_theta_max 0.947
_diffrn_measurement_device_type 'CCD area detector'
_diffrn_measurement_method 'phi and omega scans'
_diffrn_radiation_monochromator graphite
_diffrn_radiation_source 'fine-focus sealed tube'
_diffrn_radiation_type MoK\a
_diffrn_radiation_wavelength 0.71073
_diffrn_reflns_av_R_equivalents 0.0313
_diffrn_reflns_av_sigmaI/netI 0.0252
_diffrn_reflns_limit_h_max 14
_diffrn_reflns_limit_h_min -15
_diffrn_reflns_limit_k_max 7
_diffrn_reflns_limit_k_min -15
_diffrn_reflns_limit_l_max 12
_diffrn_reflns_limit_l_min -17
_diffrn_reflns_number 10109
_diffrn_reflns_theta_full 25.00
_diffrn_reflns_theta_max 25.00
_diffrn_reflns_theta_min 1.76
_exptl_absorpt_coefficient_mu 0.672
_exptl_absorpt_correction_T_max 0.7519
_exptl_absorpt_correction_T_min 0.6692
_exptl_absorpt_correction_type none
_exptl_absorpt_process_details SADABS
_exptl_crystal_colour COLORLESS
_exptl_crystal_density_diffrn 1.270
_exptl_crystal_density_method 'not measured'
_exptl_crystal_description BLOCK
_exptl_crystal_F_000 892
_exptl_crystal_size_max 0.65
_exptl_crystal_size_mid 0.55
_exptl_crystal_size_min 0.45
_refine_diff_density_max 1.086
_refine_diff_density_min -0.878
_refine_diff_density_rms 0.097
_refine_ls_extinction_method none
_refine_ls_goodness_of_fit_ref 1.083
_refine_ls_hydrogen_treatment constr
_refine_ls_matrix_type full
_refine_ls_number_parameters 506
_refine_ls_number_reflns 7417
_refine_ls_number_restraints 0
_refine_ls_restrained_S_all 1.083
_refine_ls_R_factor_all 0.0797
_refine_ls_R_factor_gt 0.0684
_refine_ls_shift/su_max 0.003
_refine_ls_shift/su_mean 0.000
_refine_ls_structure_factor_coef Fsqd
_refine_ls_weighting_details 'calc w=1/[\s^2^(Fo^2^)+(0.1048P)^2^+4.2940P] where P=(Fo^2^+2Fc^2^)/3'
_refine_ls_weighting_scheme calc
_refine_ls_wR_factor_gt 0.1740
_refine_ls_wR_factor_ref 0.1922
_reflns_number_gt 6391
_reflns_number_total 7417
_reflns_threshold_expression >2sigma(I)
_cod_data_source_file b608078b.txt
_cod_depositor_comments
;
The following automatic conversions were performed:
'_symmetry_cell_setting' value 'Triclinic' changed to 'triclinic'
according to '/home/saulius/struct/CIF-dictionaries/cif_core.dic'
dictionary named 'cif_core.dic' version 2.4.1 from
2010-06-29.

'_refine_ls_hydrogen_treatment' value 'CONSTR' changed to
'constr' according to '/home/saulius/struct/CIF-dictionaries/cif_core.dic'
dictionary named 'cif_core.dic' version 2.4.1 from 2010-06-29.

Automatic conversion script
Id: cif_fix_enum 1527 2010-12-29 10:47:43Z saulius 
;
_cod_original_sg_symbol_H-M P-1
_cod_database_code 7101423

loop_
_symmetry_equiv_pos_as_xyz
'x, y, z'
'-x, -y, -z'

loop_
_atom_site_label
_atom_site_type_symbol
_atom_site_fract_x
_atom_site_fract_y
_atom_site_fract_z
_atom_site_U_iso_or_equiv
_atom_site_adp_type
_atom_site_occupancy
_atom_site_symmetry_multiplicity
_atom_site_calc_flag
_atom_site_refinement_flags
Cu Cu 0.60665(4) 0.48995(4) 0.38479(3) 0.03699(18) Uani 1 1 d .
S1 S 0.71474(11) 0.32080(8) 0.48846(8) 0.0508(3) Uani 1 1 d .
S2 S 0.62912(9) 0.65808(8) 0.31451(7) 0.0387(2) Uani 1 1 d .
S3 S 0.48865(8) 0.50677(8) 0.27365(6) 0.0328(2) Uani 1 1 d .
N11 N 0.7518(2) 0.4241(2) 0.6057(2) 0.0300(6) Uani 1 1 d .
N12 N 0.8333(3) 0.2358(2) 0.6536(2) 0.0342(7) Uani 1 1 d .
N21 N 0.7495(2) 0.6017(2) 0.4776(2) 0.0288(6) Uani 1 1 d .
N22 N 0.8188(3) 0.6810(3) 0.3477(2) 0.0332(7) Uani 1 1 d .
N31 N 0.3706(3) 0.3795(2) 0.3787(2) 0.0314(6) Uani 1 1 d .
N32 N 0.4675(3) 0.3179(3) 0.2645(2) 0.0366(7) Uani 1 1 d .
N71 N 0.6756(5) -0.0506(5) 0.5012(4) 0.0834(16) Uani 1 1 d .
N81 N 0.9182(12) 0.419(2) 0.0509(11) 0.321(13) Uani 1 1 d .
N91 N 0.4212(7) 0.1054(8) 0.1215(6) 0.124(2) Uiso 1 1 d .
B B 0.6746(3) 0.5512(3) 0.5499(3) 0.0295(8) Uani 1 1 d .
H H 0.602(3) 0.554(3) 0.512(3) 0.029(9) Uiso 1 1 d .
C11 C 0.7646(3) 0.3311(3) 0.5831(2) 0.0316(7) Uani 1 1 d .
C12 C 0.8110(3) 0.3876(3) 0.6896(2) 0.0346(8) Uani 1 1 d .
H12 H 0.8154 0.4354 0.7208 0.041 Uiso 1 1 calc R
C13 C 0.8615(3) 0.2712(3) 0.7190(3) 0.0353(8) Uani 1 1 d .
H13 H 0.9075 0.2233 0.7741 0.042 Uiso 1 1 calc R
C21 C 0.7330(3) 0.6462(3) 0.3825(3) 0.0301(7) Uani 1 1 d .
C22 C 0.8490(3) 0.6051(3) 0.4991(3) 0.0353(8) Uani 1 1 d .
H22 H 0.8819 0.5770 0.5600 0.042 Uiso 1 1 calc R
C23 C 0.8920(3) 0.6545(4) 0.4203(3) 0.0382(8) Uani 1 1 d .
H23 H 0.9586 0.6683 0.4155 0.046 Uiso 1 1 calc R
C31 C 0.4420(3) 0.3983(3) 0.3080(2) 0.0324(8) Uani 1 1 d .
C32 C 0.3528(3) 0.2855(3) 0.3783(3) 0.0391(9) Uani 1 1 d .
H32 H 0.3067 0.2536 0.4203 0.047 Uiso 1 1 calc R
C33 C 0.4119(4) 0.2478(4) 0.3085(3) 0.0445(10) Uani 1 1 d .
H33 H 0.4149 0.1852 0.2924 0.053 Uiso 1 1 calc R
C41 C 0.8580(3) 0.1184(3) 0.6643(3) 0.0361(8) Uani 1 1 d .
C42 C 0.9571(4) 0.0538(4) 0.6251(3) 0.0442(9) Uani 1 1 d .
C43 C 0.9758(4) -0.0584(4) 0.6361(4) 0.0533(11) Uani 1 1 d .
H43 H 1.0418 -0.1036 0.6102 0.064 Uiso 1 1 calc R
C44 C 0.9022(4) -0.1066(4) 0.6831(4) 0.0564(12) Uani 1 1 d .
C45 C 0.8053(4) -0.0402(4) 0.7226(3) 0.0500(11) Uani 1 1 d .
H45 H 0.7549 -0.0728 0.7558 0.060 Uiso 1 1 calc R
C46 C 0.7816(4) 0.0728(3) 0.7138(3) 0.0430(9) Uani 1 1 d .
C47 C 1.0390(4) 0.1049(5) 0.5756(4) 0.0617(13) Uani 1 1 d .
H47A H 1.0965 0.0528 0.5454 0.093 Uiso 1 1 calc R
H47B H 1.0766 0.1167 0.6210 0.093 Uiso 1 1 calc R
H47C H 0.9970 0.1783 0.5284 0.093 Uiso 1 1 calc R
C48 C 0.9233(6) -0.2288(4) 0.6921(6) 0.086(2) Uani 1 1 d .
H48B H 0.9184 -0.2707 0.7576 0.129 Uiso 1 1 calc R
H48C H 0.9993 -0.2670 0.6699 0.129 Uiso 1 1 calc R
H48A H 0.8656 -0.2269 0.6545 0.129 Uiso 1 1 calc R
C49 C 0.6764(4) 0.1445(4) 0.7568(4) 0.0549(11) Uani 1 1 d .
H49A H 0.6312 0.2152 0.7083 0.082 Uiso 1 1 calc R
H49B H 0.7002 0.1631 0.8057 0.082 Uiso 1 1 calc R
H49C H 0.6302 0.1012 0.7839 0.082 Uiso 1 1 calc R
C51 C 0.8351(3) 0.7349(3) 0.2494(2) 0.0330(8) Uani 1 1 d .
C52 C 0.7794(4) 0.8544(4) 0.2113(3) 0.0451(10) Uani 1 1 d .
C53 C 0.8029(5) 0.9046(4) 0.1188(3) 0.0582(12) Uani 1 1 d .
H53 H 0.7674 0.9853 0.0919 0.070 Uiso 1 1 calc R
C54 C 0.8768(5) 0.8394(5) 0.0656(3) 0.0618(13) Uani 1 1 d .
C55 C 0.9282(4) 0.7207(5) 0.1054(3) 0.0570(12) Uani 1 1 d .
H55 H 0.9775 0.6757 0.0691 0.068 Uiso 1 1 calc R
C56 C 0.9087(4) 0.6660(4) 0.1983(3) 0.0423(9) Uani 1 1 d .
C57 C 0.6952(5) 0.9268(4) 0.2661(4) 0.0637(14) Uani 1 1 d .
H57A H 0.6232 0.9187 0.2690 0.096 Uiso 1 1 calc R
H57B H 0.6814 1.0070 0.2352 0.096 Uiso 1 1 calc R
H57C H 0.7262 0.9016 0.3295 0.096 Uiso 1 1 calc R
C58 C 0.8998(7) 0.8962(7) -0.0362(4) 0.101(3) Uani 1 1 d .
H58A H 0.8273 0.9421 -0.0721 0.151 Uiso 1 1 calc R
H58B H 0.9492 0.8371 -0.0638 0.151 Uiso 1 1 calc R
H58C H 0.9373 0.9455 -0.0375 0.151 Uiso 1 1 calc R
C59 C 0.9656(5) 0.5368(4) 0.2408(4) 0.0580(12) Uani 1 1 d .
H59C H 0.9086 0.5086 0.2721 0.087 Uiso 1 1 calc R
H59B H 1.0251 0.5159 0.2864 0.087 Uiso 1 1 calc R
H59A H 0.9999 0.5025 0.1914 0.087 Uiso 1 1 calc R
C61 C 0.5406(4) 0.3059(3) 0.1849(3) 0.0374(8) Uani 1 1 d .
C62 C 0.4893(4) 0.3552(4) 0.0959(3) 0.0451(9) Uani 1 1 d .
C63 C 0.5613(5) 0.3391(4) 0.0201(3) 0.0554(12) Uani 1 1 d .
H63 H 0.5288 0.3719 -0.0413 0.066 Uiso 1 1 calc R
C64 C 0.6790(4) 0.2761(4) 0.0334(3) 0.0513(11) Uani 1 1 d .
C65 C 0.7250(4) 0.2284(4) 0.1239(3) 0.0498(10) Uani 1 1 d .
H65 H 0.8050 0.1846 0.1333 0.060 Uiso 1 1 calc R
C66 C 0.6579(4) 0.2425(4) 0.2020(3) 0.0420(9) Uani 1 1 d .
C67 C 0.3615(5) 0.4217(5) 0.0810(4) 0.0671(14) Uani 1 1 d .
H67A H 0.3245 0.3688 0.1018 0.101 Uiso 1 1 calc R
H67B H 0.3433 0.4643 0.0145 0.101 Uiso 1 1 calc R
H67C H 0.3338 0.4753 0.1170 0.101 Uiso 1 1 calc R
C68 C 0.7543(6) 0.2611(6) -0.0501(4) 0.0790(18) Uani 1 1 d .
H68A H 0.8119 0.2902 -0.0516 0.119 Uiso 1 1 calc R
H68B H 0.7072 0.3035 -0.1078 0.119 Uiso 1 1 calc R
H68C H 0.7922 0.1798 -0.0446 0.119 Uiso 1 1 calc R
C69 C 0.7095(5) 0.1915(5) 0.2997(4) 0.0650(14) Uani 1 1 d .
H69A H 0.7054 0.2526 0.3220 0.098 Uiso 1 1 calc R
H69C H 0.7894 0.1384 0.2994 0.098 Uiso 1 1 calc R
H69B H 0.6671 0.1505 0.3413 0.098 Uiso 1 1 calc R
C71 C 0.6237(5) 0.0229(5) 0.5295(4) 0.0577(12) Uani 1 1 d .
C72 C 0.5571(6) 0.1173(6) 0.5654(5) 0.0822(18) Uani 1 1 d .
H72A H 0.5533 0.0878 0.6334 0.123 Uiso 1 1 calc R
H72B H 0.4798 0.1570 0.5375 0.123 Uiso 1 1 calc R
H72C H 0.5935 0.1707 0.5496 0.123 Uiso 1 1 calc R
C81 C 0.8519(9) 0.4317(12) 0.1065(8) 0.145(4) Uani 1 1 d .
C82 C 0.7671(9) 0.4503(10) 0.1758(7) 0.125(3) Uani 1 1 d .
H82A H 0.7466 0.5255 0.1821 0.188 Uiso 1 1 calc R
H82B H 0.7976 0.3910 0.2358 0.188 Uiso 1 1 calc R
H82C H 0.6992 0.4470 0.1569 0.188 Uiso 1 1 calc R
C91 C 0.4158(7) 0.1429(7) 0.0404(6) 0.092(2) Uiso 1 1 d .
C92 C 0.4105(9) 0.1930(9) -0.0605(7) 0.125(3) Uiso 1 1 d .
H92B H 0.4211 0.1354 -0.0895 0.187 Uiso 1 1 calc R
H92C H 0.4709 0.2203 -0.0797 0.187 Uiso 1 1 calc R
H92A H 0.3361 0.2573 -0.0802 0.187 Uiso 1 1 calc R

loop_
_atom_site_aniso_label
_atom_site_aniso_U_11
_atom_site_aniso_U_22
_atom_site_aniso_U_33
_atom_site_aniso_U_23
_atom_site_aniso_U_13
_atom_site_aniso_U_12
Cu 0.0462(3) 0.0309(3) 0.0325(3) -0.0084(2) 0.0001(2) -0.0156(2)
S1 0.0825(8) 0.0251(5) 0.0397(6) -0.0100(4) -0.0186(5) -0.0128(5)
S2 0.0492(6) 0.0329(5) 0.0319(5) -0.0021(4) -0.0058(4) -0.0196(4)
S3 0.0443(5) 0.0279(4) 0.0269(4) -0.0072(3) 0.0023(3) -0.0170(4)
N11 0.0365(15) 0.0259(15) 0.0237(14) -0.0066(12) 0.0046(11) -0.0114(12)
N12 0.0441(17) 0.0203(14) 0.0288(15) -0.0037(12) -0.0002(12) -0.0075(13)
N21 0.0334(15) 0.0241(14) 0.0269(14) -0.0067(12) 0.0012(11) -0.0111(12)
N22 0.0430(17) 0.0295(15) 0.0273(15) -0.0063(12) 0.0018(12) -0.0173(13)
N31 0.0399(16) 0.0225(14) 0.0301(15) -0.0096(12) 0.0075(12) -0.0122(12)
N32 0.0469(18) 0.0308(16) 0.0369(17) -0.0203(14) 0.0116(14) -0.0157(14)
N71 0.110(4) 0.063(3) 0.087(4) -0.031(3) 0.032(3) -0.046(3)
N81 0.166(11) 0.61(4) 0.246(15) -0.30(2) 0.089(12) -0.103(17)
B 0.038(2) 0.0217(18) 0.0243(18) -0.0069(15) 0.0055(15) -0.0095(16)
C11 0.0383(18) 0.0231(17) 0.0270(17) -0.0076(14) 0.0018(14) -0.0073(14)
C12 0.043(2) 0.0340(19) 0.0269(17) -0.0138(15) 0.0019(14) -0.0129(16)
C13 0.0392(19) 0.0305(18) 0.0278(17) -0.0083(15) 0.0004(14) -0.0075(15)
C21 0.0342(17) 0.0196(15) 0.0361(18) -0.0107(14) 0.0055(14) -0.0104(13)
C22 0.0394(19) 0.038(2) 0.0279(18) -0.0112(15) 0.0025(14) -0.0157(16)
C23 0.0388(19) 0.043(2) 0.0337(19) -0.0120(17) 0.0052(15) -0.0192(17)
C31 0.0382(19) 0.0267(17) 0.0261(17) -0.0075(14) 0.0028(14) -0.0090(14)
C32 0.048(2) 0.0295(19) 0.045(2) -0.0155(17) 0.0132(17) -0.0206(17)
C33 0.058(2) 0.032(2) 0.052(2) -0.0233(18) 0.0145(19) -0.0229(18)
C41 0.0394(19) 0.0195(16) 0.0377(19) -0.0039(15) -0.0061(15) -0.0037(14)
C42 0.045(2) 0.033(2) 0.051(2) -0.0159(18) -0.0035(18) -0.0091(17)
C43 0.050(2) 0.032(2) 0.069(3) -0.020(2) -0.010(2) -0.0020(18)
C44 0.066(3) 0.024(2) 0.069(3) -0.006(2) -0.021(2) -0.011(2)
C45 0.060(3) 0.029(2) 0.052(3) -0.0002(18) -0.009(2) -0.0175(19)
C46 0.047(2) 0.032(2) 0.038(2) -0.0042(17) -0.0042(17) -0.0097(17)
C47 0.056(3) 0.055(3) 0.081(4) -0.035(3) 0.019(2) -0.023(2)
C48 0.103(5) 0.028(2) 0.118(5) -0.016(3) -0.019(4) -0.020(3)
C49 0.056(3) 0.052(3) 0.057(3) -0.021(2) 0.013(2) -0.023(2)
C51 0.043(2) 0.0309(18) 0.0256(17) -0.0065(14) 0.0039(14) -0.0187(16)
C52 0.062(3) 0.032(2) 0.039(2) -0.0117(17) 0.0046(18) -0.0179(19)
C53 0.083(3) 0.034(2) 0.042(2) 0.0002(19) 0.003(2) -0.021(2)
C54 0.078(3) 0.062(3) 0.033(2) -0.003(2) 0.006(2) -0.028(3)
C55 0.063(3) 0.064(3) 0.038(2) -0.020(2) 0.016(2) -0.022(2)
C56 0.050(2) 0.038(2) 0.038(2) -0.0160(17) 0.0064(17) -0.0152(18)
C57 0.085(4) 0.035(2) 0.060(3) -0.018(2) 0.013(3) -0.016(2)
C58 0.127(6) 0.101(5) 0.034(3) 0.006(3) 0.018(3) -0.035(4)
C59 0.071(3) 0.036(2) 0.057(3) -0.018(2) 0.004(2) -0.011(2)
C61 0.052(2) 0.0281(18) 0.0337(19) -0.0164(15) 0.0102(16) -0.0146(16)
C62 0.056(2) 0.039(2) 0.040(2) -0.0146(18) 0.0064(18) -0.0189(19)
C63 0.084(3) 0.055(3) 0.031(2) -0.018(2) 0.008(2) -0.030(3)
C64 0.073(3) 0.048(2) 0.040(2) -0.025(2) 0.020(2) -0.028(2)
C65 0.054(2) 0.044(2) 0.050(3) -0.025(2) 0.0152(19) -0.0139(19)
C66 0.051(2) 0.036(2) 0.036(2) -0.0168(17) 0.0083(17) -0.0137(18)
C67 0.065(3) 0.069(3) 0.061(3) -0.018(3) -0.004(2) -0.022(3)
C68 0.103(5) 0.076(4) 0.054(3) -0.035(3) 0.039(3) -0.031(3)
C69 0.058(3) 0.069(3) 0.050(3) -0.023(2) -0.003(2) -0.005(2)
C71 0.070(3) 0.051(3) 0.055(3) -0.017(2) 0.007(2) -0.030(2)
C72 0.082(4) 0.070(4) 0.087(4) -0.041(3) -0.012(3) -0.010(3)
C81 0.106(7) 0.216(13) 0.120(7) -0.107(8) 0.018(6) -0.036(7)
C82 0.126(7) 0.159(9) 0.119(7) -0.076(7) 0.037(6) -0.069(7)

loop_
_atom_type_symbol
_atom_type_description
_atom_type_scat_dispersion_real
_atom_type_scat_dispersion_imag
_atom_type_scat_source
C C 0.0033 0.0016 'International Tables Vol C Tables 4.2.6.8 and 6.1.1.4'
H H 0.0000 0.0000 'International Tables Vol C Tables 4.2.6.8 and 6.1.1.4'
B B 0.0013 0.0007 'International Tables Vol C Tables 4.2.6.8 and 6.1.1.4'
N N 0.0061 0.0033 'International Tables Vol C Tables 4.2.6.8 and 6.1.1.4'
S S 0.1246 0.1234 'International Tables Vol C Tables 4.2.6.8 and 6.1.1.4'
Cu Cu 0.3201 1.2651 'International Tables Vol C Tables 4.2.6.8 and 6.1.1.4'

loop_
_geom_angle_atom_site_label_1
_geom_angle_atom_site_label_2
_geom_angle_atom_site_label_3
_geom_angle
_geom_angle_site_symmetry_3
S1 Cu S3 122.92(4) .
S1 Cu S2 133.21(5) .
S3 Cu S2 98.96(4) .
S1 Cu H 81.3(9) .
S3 Cu H 141.3(9) .
S2 Cu H 77.1(9) .
C11 S1 Cu 114.61(13) .
C21 S2 Cu 103.66(12) .
C31 S3 Cu 112.31(13) .
C11 N11 C12 109.1(3) .
C11 N11 B 125.1(3) .
C12 N11 B 125.7(3) .
C13 N12 C11 109.2(3) .
C13 N12 C41 124.8(3) .
C11 N12 C41 125.5(3) .
C21 N21 C22 107.4(3) .
C21 N21 B 127.2(3) .
C22 N21 B 125.3(3) .
C21 N22 C23 109.7(3) .
C21 N22 C51 126.3(3) .
C23 N22 C51 123.9(3) .
C31 N31 C32 107.7(3) .
C31 N31 B 124.3(3) 2_666
C32 N31 B 127.9(3) 2_666
C31 N32 C33 109.0(3) .
C31 N32 C61 126.5(3) .
C33 N32 C61 124.5(3) .
H B N21 110.0(19) .
H B N11 110(2) .
N21 B N11 108.6(3) .
H B N31 112(2) 2_666
N21 B N31 108.7(3) 2_666
N11 B N31 108.0(3) 2_666
N11 C11 N12 106.4(3) .
N11 C11 S1 131.0(3) .
N12 C11 S1 122.6(3) .
C13 C12 N11 108.1(3) .
C12 C13 N12 107.2(3) .
N21 C21 N22 107.0(3) .
N21 C21 S2 129.0(3) .
N22 C21 S2 124.0(3) .
C23 C22 N21 109.9(3) .
C22 C23 N22 106.0(3) .
N31 C31 N32 107.5(3) .
N31 C31 S3 127.6(3) .
N32 C31 S3 124.9(3) .
C33 C32 N31 108.6(3) .
C32 C33 N32 107.1(4) .
C46 C41 C42 122.3(4) .
C46 C41 N12 118.3(3) .
C42 C41 N12 119.3(4) .
C43 C42 C41 117.0(4) .
C43 C42 C47 122.6(4) .
C41 C42 C47 120.5(4) .
C44 C43 C42 122.9(4) .
C43 C44 C45 118.5(4) .
C43 C44 C48 121.8(5) .
C45 C44 C48 119.7(5) .
C46 C45 C44 121.4(4) .
C45 C46 C41 117.9(4) .
C45 C46 C49 121.2(4) .
C41 C46 C49 120.9(4) .
C56 C51 C52 122.6(3) .
C56 C51 N22 118.7(3) .
C52 C51 N22 118.7(3) .
C53 C52 C51 117.5(4) .
C53 C52 C57 120.7(4) .
C51 C52 C57 121.8(4) .
C54 C53 C52 121.8(4) .
C53 C54 C55 118.8(4) .
C53 C54 C58 120.9(5) .
C55 C54 C58 120.3(5) .
C54 C55 C56 121.7(4) .
C51 C56 C55 117.5(4) .
C51 C56 C59 121.4(4) .
C55 C56 C59 121.1(4) .
C62 C61 C66 123.4(4) .
C62 C61 N32 118.3(4) .
C66 C61 N32 118.2(3) .
C61 C62 C63 117.3(4) .
C61 C62 C67 121.5(4) .
C63 C62 C67 121.2(4) .
C64 C63 C62 121.6(4) .
C65 C64 C63 118.4(4) .
C65 C64 C68 121.4(5) .
C63 C64 C68 120.2(5) .
C64 C65 C66 122.7(4) .
C61 C66 C65 116.6(4) .
C61 C66 C69 121.4(4) .
C65 C66 C69 122.0(4) .
N71 C71 C72 179.8(7) .
N81 C81 C82 179(2) .
N91 C91 C92 177.7(10) .

loop_
_geom_bond_atom_site_label_1
_geom_bond_atom_site_label_2
_geom_bond_distance
_geom_bond_site_symmetry_2
Cu S1 2.2347(11) .
Cu S3 2.2765(10) .
Cu S2 2.2906(11) .
Cu H 2.34(4) .
S1 C11 1.697(4) .
S2 C21 1.696(4) .
S3 C31 1.716(4) .
N11 C11 1.348(5) .
N11 C12 1.379(5) .
N11 B 1.553(5) .
N12 C13 1.369(5) .
N12 C11 1.377(5) .
N12 C41 1.434(5) .
N21 C21 1.358(5) .
N21 C22 1.376(5) .
N21 B 1.548(5) .
N22 C21 1.361(5) .
N22 C23 1.375(5) .
N22 C51 1.449(4) .
N31 C31 1.353(5) .
N31 C32 1.385(5) .
N31 B 1.561(5) 2_666
N32 C31 1.355(5) .
N32 C33 1.376(5) .
N32 C61 1.443(5) .
N71 C71 1.124(7) .
N81 C81 1.122(13) .
N91 C91 1.152(10) .
B H 1.12(4) .
B N31 1.561(5) 2_666
C12 C13 1.350(5) .
C22 C23 1.338(5) .
C32 C33 1.336(6) .
C41 C46 1.391(6) .
C41 C42 1.396(6) .
C42 C43 1.385(6) .
C42 C47 1.493(7) .
C43 C44 1.370(7) .
C44 C45 1.391(7) .
C44 C48 1.515(7) .
C45 C46 1.387(6) .
C46 C49 1.509(6) .
C51 C56 1.382(6) .
C51 C52 1.392(6) .
C52 C53 1.391(6) .
C52 C57 1.495(6) .
C53 C54 1.380(7) .
C54 C55 1.383(7) .
C54 C58 1.524(6) .
C55 C56 1.396(6) .
C56 C59 1.505(6) .
C61 C62 1.381(6) .
C61 C66 1.382(6) .
C62 C63 1.397(6) .
C62 C67 1.497(7) .
C63 C64 1.380(7) .
C64 C65 1.377(7) .
C64 C68 1.508(6) .
C65 C66 1.391(6) .
C66 C69 1.495(6) .
C71 C72 1.440(8) .
C81 C82 1.420(12) .
C91 C92 1.438(12) .
